data_7002027
loop_
_publ_author_name
'Varnado Jr, C. Daniel'
'Lynch, Vincent M.'
'Bielawski, Christopher W.'

_publ_section_title
;
 1,1&#x2032;-Bis(N-benzimidazolylidene)ferrocene: synthesis and study
 of a novel ditopic ligand and its transition metal complexes
;
_journal_issue 35
_journal_name_full 'Dalton Transactions'
_journal_page_first 7253
_journal_paper_doi 10.1039/b908696j
_journal_year 2009
_chemical_formula_moiety '2 C14 H13 N2, 4 C O, Fe, 2 Ir, 2 Cl, C H Cl3'
_chemical_formula_sum 'C33 H27 Cl5 Fe Ir2 N4 O4'
_chemical_formula_weight 1161.09
_chemical_name_systematic
;
?
;
_space_group_IT_number 14
_symmetry_cell_setting monoclinic
_symmetry_space_group_name_Hall '-P 2ybc'
_symmetry_space_group_name_H-M 'P 1 21/c 1'
_atom_sites_solution_hydrogens geom
_atom_sites_solution_primary direct
_atom_sites_solution_secondary difmap
_audit_creation_method SHELXL-97
_cell_angle_alpha 90.00
_cell_angle_beta 110.5520(10)
_cell_angle_gamma 90.00
_cell_formula_units_Z 4
_cell_length_a 15.8100(2)
_cell_length_b 14.5490(2)
_cell_length_c 17.1930(2)
_cell_measurement_reflns_used 10829
_cell_measurement_temperature 153(2)
_cell_measurement_theta_max 30.0
_cell_measurement_theta_min 1.0
_cell_volume 3703.03(9)
_computing_cell_refinement 'Collect software, Nonius B.V. 1998'
_computing_data_collection 'Collect software, Nonius B.V. 1998'
_computing_data_reduction
;
DENZO and Scalepack (Otwinoski and Minor, 1997)
;
_computing_molecular_graphics 'XP SHELXTL/PC, Siemens Analytical'
_computing_structure_refinement 'XL SHELXTL/PC, Siemens Analytical'
_computing_structure_solution
;

SIR97 - Altomare A., Burla M.C., Camalli M., Cascarano G.L., Giacovazzo C.,
Guagliardi A., Moliterni A.G.G., Polidori G.,Spagna R.
;
_diffrn_ambient_temperature 153(2)
_diffrn_measured_fraction_theta_full 0.999
_diffrn_measured_fraction_theta_max 0.999
_diffrn_measurement_device_type 'Nonius Kappa CCD'
_diffrn_measurement_method \w-scans
_diffrn_radiation_monochromator graphite
_diffrn_radiation_source 'fine-focus sealed tube'
_diffrn_radiation_type MoK\a
_diffrn_radiation_wavelength 0.71070
_diffrn_reflns_av_R_equivalents 0.0595
_diffrn_reflns_av_sigmaI/netI 0.0400
_diffrn_reflns_limit_h_max 22
_diffrn_reflns_limit_h_min -22
_diffrn_reflns_limit_k_max 19
_diffrn_reflns_limit_k_min -20
_diffrn_reflns_limit_l_max 24
_diffrn_reflns_limit_l_min -24
_diffrn_reflns_number 53217
_diffrn_reflns_theta_full 30.00
_diffrn_reflns_theta_max 30.00
_diffrn_reflns_theta_min 1.89
_exptl_absorpt_coefficient_mu 7.959
_exptl_absorpt_correction_T_max 0.418
_exptl_absorpt_correction_T_min 0.172
_exptl_absorpt_correction_type analytical
_exptl_absorpt_process_details
;
(see. N.W. Alcock (1970). Cryst. Computing, p271)
;
_exptl_crystal_colour yellow
_exptl_crystal_density_diffrn 2.083
_exptl_crystal_density_method 'not measured'
_exptl_crystal_description plate
_exptl_crystal_F_000 2200
_exptl_crystal_size_max 0.23
_exptl_crystal_size_mid 0.21
_exptl_crystal_size_min 0.12
_refine_diff_density_max 2.819
_refine_diff_density_min -1.384
_refine_diff_density_rms 0.134
_refine_ls_extinction_method none
_refine_ls_goodness_of_fit_ref 1.075
_refine_ls_hydrogen_treatment constr
_refine_ls_matrix_type full
_refine_ls_number_parameters 411
_refine_ls_number_reflns 10804
_refine_ls_number_restraints 0
_refine_ls_restrained_S_all 1.075
_refine_ls_R_factor_all 0.0508
_refine_ls_R_factor_gt 0.0349
_refine_ls_shift/su_max 0.002
_refine_ls_shift/su_mean 0.000
_refine_ls_structure_factor_coef Fsqd
_refine_ls_weighting_details 'calc w=1/[\s^2^(Fo^2^)+(0.0432P)^2^+2.2559P] where P=(Fo^2^+2Fc^2^)/3'
_refine_ls_weighting_scheme calc
_refine_ls_wR_factor_gt 0.0869
_refine_ls_wR_factor_ref 0.0913
_reflns_number_gt 8188
_reflns_number_total 10804
_reflns_threshold_expression >2sigma(I)
_cod_data_source_file b908696j.txt
_cod_data_source_block diirco
_cod_depositor_comments
;
The following automatic conversions were performed:
'_symmetry_cell_setting' value 'Monoclinic' changed to 'monoclinic'
according to '/home/saulius/struct/CIF-dictionaries/cif_core.dic'
dictionary named 'cif_core.dic' version 2.4.1 from 2010-06-29.

Automatic conversion script
Id: cif_fix_enum 1527 2010-12-29 10:47:43Z saulius 
;
_cod_original_cell_volume 3703.02(8)
_cod_original_sg_symbol_H-M P21/c
_cod_database_code 7002027

loop_
_symmetry_equiv_pos_as_xyz
'x, y, z'
'-x, y+1/2, -z+1/2'
'-x, -y, -z'
'x, -y-1/2, z-1/2'

loop_
_atom_site_label
_atom_site_type_symbol
_atom_site_fract_x
_atom_site_fract_y
_atom_site_fract_z
_atom_site_U_iso_or_equiv
_atom_site_adp_type
_atom_site_occupancy
_atom_site_symmetry_multiplicity
_atom_site_calc_flag
_atom_site_refinement_flags
_atom_site_disorder_assembly
_atom_site_disorder_group
Ir1 Ir 0.429143(10) 0.431457(10) 0.742074(9) 0.03275(5) Uani 1 1 d . . .
Ir2 Ir 0.026491(12) 0.574717(10) 0.210734(9) 0.03820(6) Uani 1 1 d . . .
Fe1 Fe 0.28728(3) 0.38996(4) 0.42626(3) 0.02894(12) Uani 1 1 d . . .
Cl1 Cl 0.28954(8) 0.37883(9) 0.74388(8) 0.0621(3) Uani 1 1 d . . .
Cl2 Cl 0.15257(9) 0.67194(8) 0.23846(7) 0.0520(3) Uani 1 1 d . . .
N1 N 0.3352(2) 0.6149(2) 0.67606(18) 0.0306(6) Uani 1 1 d . . .
N2 N 0.3499(2) 0.5369(2) 0.57417(18) 0.0300(6) Uani 1 1 d . . .
N3 N 0.0212(2) 0.6298(2) 0.37917(18) 0.0309(6) Uani 1 1 d . . .
N4 N 0.10843(19) 0.5103(2) 0.39537(17) 0.0276(6) Uani 1 1 d . . .
C1 C 0.3648(2) 0.5337(3) 0.6570(2) 0.0316(8) Uani 1 1 d . . .
C2 C 0.3014(2) 0.6709(3) 0.6064(2) 0.0313(8) Uani 1 1 d . . .
C3 C 0.2642(3) 0.7585(3) 0.5956(3) 0.0384(9) Uani 1 1 d . . .
H3 H 0.2580 0.7920 0.6407 0.046 Uiso 1 1 calc R . .
C4 C 0.2368(3) 0.7942(3) 0.5170(3) 0.0397(9) Uani 1 1 d . . .
H4 H 0.2113 0.8542 0.5075 0.048 Uiso 1 1 calc R . .
C5 C 0.2453(3) 0.7449(3) 0.4504(3) 0.0406(9) Uani 1 1 d . . .
H5 H 0.2252 0.7719 0.3967 0.049 Uiso 1 1 calc R . .
C6 C 0.2823(3) 0.6575(3) 0.4608(2) 0.0336(8) Uani 1 1 d . . .
H6 H 0.2879 0.6238 0.4155 0.040 Uiso 1 1 calc R . .
C7 C 0.3108(2) 0.6216(2) 0.5408(2) 0.0313(8) Uani 1 1 d . . .
C8 C 0.3347(3) 0.6396(3) 0.7597(2) 0.0391(9) Uani 1 1 d . . .
H8A H 0.3406 0.5829 0.7930 0.047 Uiso 1 1 calc R . .
H8B H 0.2761 0.6684 0.7538 0.047 Uiso 1 1 calc R . .
C9 C 0.4105(4) 0.7051(4) 0.8053(3) 0.0632(14) Uani 1 1 d . . .
H9A H 0.4684 0.6791 0.8073 0.095 Uiso 1 1 calc R . .
H9B H 0.4113 0.7144 0.8620 0.095 Uiso 1 1 calc R . .
H9C H 0.4008 0.7643 0.7762 0.095 Uiso 1 1 calc R . .
C10 C 0.3688(3) 0.4629(3) 0.5281(2) 0.0335(8) Uani 1 1 d . . .
C11 C 0.3998(3) 0.4725(3) 0.4605(2) 0.0372(9) Uani 1 1 d . . .
H11 H 0.4057 0.5283 0.4340 0.045 Uiso 1 1 calc R . .
C12 C 0.4204(3) 0.3828(3) 0.4399(3) 0.0423(10) Uani 1 1 d . . .
H12 H 0.4434 0.3681 0.3973 0.051 Uiso 1 1 calc R . .
C13 C 0.4011(3) 0.3193(3) 0.4933(2) 0.0411(9) Uani 1 1 d . . .
H13 H 0.4093 0.2547 0.4930 0.049 Uiso 1 1 calc R . .
C14 C 0.3673(3) 0.3685(3) 0.5480(2) 0.0365(9) Uani 1 1 d . . .
H14 H 0.3476 0.3430 0.5896 0.044 Uiso 1 1 calc R . .
C15 C 0.1554(3) 0.4348(2) 0.3755(2) 0.0291(8) Uani 1 1 d . . .
C16 C 0.1983(3) 0.4375(3) 0.3151(2) 0.0334(8) Uani 1 1 d . . .
H16 H 0.2068 0.4901 0.2859 0.040 Uiso 1 1 calc R . .
C17 C 0.2258(3) 0.3467(3) 0.3071(2) 0.0380(9) Uani 1 1 d . . .
H17 H 0.2558 0.3275 0.2707 0.046 Uiso 1 1 calc R . .
C18 C 0.2016(3) 0.2896(3) 0.3615(3) 0.0398(9) Uani 1 1 d . . .
H18 H 0.2124 0.2253 0.3679 0.048 Uiso 1 1 calc R . .
C19 C 0.1585(3) 0.3433(2) 0.4050(2) 0.0339(8) Uani 1 1 d . . .
H19 H 0.1360 0.3222 0.4463 0.041 Uiso 1 1 calc R . .
C20 C 0.0549(3) 0.5693(2) 0.3380(2) 0.0307(8) Uani 1 1 d . . .
C21 C 0.0539(2) 0.6100(2) 0.4638(2) 0.0292(7) Uani 1 1 d . . .
C22 C 0.0392(3) 0.6530(3) 0.5303(2) 0.0339(8) Uani 1 1 d . . .
H22 H 0.0031 0.7068 0.5228 0.041 Uiso 1 1 calc R . .
C23 C 0.0795(3) 0.6138(3) 0.6076(2) 0.0357(8) Uani 1 1 d . . .
H23 H 0.0718 0.6419 0.6545 0.043 Uiso 1 1 calc R . .
C24 C 0.1314(2) 0.5340(3) 0.6186(2) 0.0329(8) Uani 1 1 d . . .
H24 H 0.1567 0.5080 0.6725 0.039 Uiso 1 1 calc R . .
C25 C 0.1467(2) 0.4918(3) 0.5523(2) 0.0306(8) Uani 1 1 d . . .
H25 H 0.1822 0.4376 0.5595 0.037 Uiso 1 1 calc R . .
C26 C 0.1077(2) 0.5327(2) 0.4750(2) 0.0272(7) Uani 1 1 d . . .
C27 C -0.0448(3) 0.7036(3) 0.3406(3) 0.0405(9) Uani 1 1 d . . .
H27A H -0.0887 0.7081 0.3697 0.049 Uiso 1 1 calc R . .
H27B H -0.0785 0.6878 0.2818 0.049 Uiso 1 1 calc R . .
C28 C 0.0012(3) 0.7950(3) 0.3447(3) 0.0473(11) Uani 1 1 d . . .
H28A H 0.0344 0.8109 0.4029 0.071 Uiso 1 1 calc R . .
H28B H -0.0443 0.8424 0.3195 0.071 Uiso 1 1 calc R . .
H28C H 0.0433 0.7913 0.3145 0.071 Uiso 1 1 calc R . .
O1A O 0.5161(2) 0.2903(3) 0.8748(2) 0.0680(10) Uani 1 1 d . . .
C1A C 0.4838(3) 0.3426(3) 0.8241(3) 0.0462(10) Uani 1 1 d . . .
O2A O 0.6036(3) 0.4876(4) 0.7315(3) 0.0881(14) Uani 1 1 d . . .
C2A C 0.5407(3) 0.4690(4) 0.7362(3) 0.0484(11) Uani 1 1 d . . .
O3A O -0.1358(2) 0.4567(3) 0.1787(2) 0.0594(9) Uani 1 1 d . . .
C3A C -0.0738(3) 0.5014(3) 0.1905(3) 0.0464(11) Uani 1 1 d . . .
O4A O -0.0053(4) 0.6008(3) 0.0286(2) 0.1079(19) Uani 1 1 d . . .
C4A C 0.0058(5) 0.5889(3) 0.0971(3) 0.0650(16) Uani 1 1 d . . .

loop_
_atom_site_aniso_label
_atom_site_aniso_U_11
_atom_site_aniso_U_22
_atom_site_aniso_U_33
_atom_site_aniso_U_23
_atom_site_aniso_U_13
_atom_site_aniso_U_12
Ir1 0.03084(9) 0.03540(9) 0.02997(8) 0.00215(6) 0.00813(6) -0.00008(6)
Ir2 0.04880(11) 0.03376(9) 0.02829(8) 0.00505(6) 0.00883(7) 0.00113(7)
Fe1 0.0283(3) 0.0279(3) 0.0298(2) -0.0021(2) 0.0092(2) 0.0000(2)
Cl1 0.0435(6) 0.0569(8) 0.0807(9) 0.0268(6) 0.0153(6) -0.0026(5)
Cl2 0.0666(7) 0.0493(6) 0.0457(5) 0.0061(5) 0.0268(5) -0.0114(6)
N1 0.0311(16) 0.0311(16) 0.0289(15) -0.0031(12) 0.0097(12) -0.0041(13)
N2 0.0263(15) 0.0293(15) 0.0319(15) -0.0012(13) 0.0071(12) -0.0003(13)
N3 0.0266(15) 0.0283(15) 0.0357(16) 0.0022(13) 0.0082(13) 0.0020(12)
N4 0.0240(14) 0.0284(15) 0.0290(14) 0.0030(12) 0.0077(12) -0.0024(12)
C1 0.0284(18) 0.0325(19) 0.0330(18) -0.0040(15) 0.0096(15) -0.0061(15)
C2 0.0278(18) 0.0300(18) 0.0350(18) -0.0014(15) 0.0096(15) -0.0063(15)
C3 0.037(2) 0.0306(19) 0.050(2) -0.0021(17) 0.0186(18) -0.0002(17)
C4 0.038(2) 0.0284(19) 0.051(2) 0.0034(17) 0.0130(18) 0.0040(17)
C5 0.041(2) 0.036(2) 0.041(2) 0.0067(17) 0.0097(18) -0.0041(18)
C6 0.035(2) 0.037(2) 0.0314(18) 0.0043(15) 0.0146(16) -0.0031(16)
C7 0.0254(17) 0.0280(18) 0.0384(19) -0.0005(15) 0.0086(15) -0.0060(15)
C8 0.045(2) 0.040(2) 0.0345(19) -0.0047(17) 0.0167(18) -0.0022(19)
C9 0.081(4) 0.064(3) 0.048(3) -0.025(2) 0.026(3) -0.025(3)
C10 0.0267(18) 0.036(2) 0.0344(19) -0.0043(16) 0.0069(15) -0.0007(16)
C11 0.0275(19) 0.043(2) 0.040(2) -0.0067(17) 0.0113(16) -0.0025(17)
C12 0.032(2) 0.046(2) 0.050(2) -0.014(2) 0.0144(18) 0.0032(18)
C13 0.038(2) 0.036(2) 0.041(2) -0.0016(17) 0.0028(17) 0.0116(18)
C14 0.038(2) 0.034(2) 0.0313(18) 0.0013(15) 0.0047(16) 0.0046(17)
C15 0.0264(18) 0.0299(18) 0.0277(17) -0.0020(13) 0.0054(14) -0.0018(14)
C16 0.037(2) 0.034(2) 0.0279(18) 0.0031(14) 0.0105(16) 0.0003(16)
C17 0.042(2) 0.040(2) 0.0310(18) -0.0090(16) 0.0107(17) 0.0035(18)
C18 0.039(2) 0.0310(19) 0.045(2) -0.0091(17) 0.0093(18) -0.0030(17)
C19 0.0315(19) 0.0293(19) 0.040(2) 0.0017(16) 0.0107(16) -0.0038(16)
C20 0.0311(19) 0.0277(18) 0.0341(19) 0.0043(14) 0.0124(16) -0.0017(14)
C21 0.0235(17) 0.0282(18) 0.0352(18) 0.0026(15) 0.0095(14) -0.0054(15)
C22 0.0292(19) 0.0319(19) 0.043(2) -0.0003(16) 0.0162(16) -0.0028(16)
C23 0.034(2) 0.038(2) 0.0359(19) -0.0111(16) 0.0138(16) -0.0096(17)
C24 0.0286(19) 0.039(2) 0.0304(18) -0.0010(16) 0.0100(15) -0.0070(16)
C25 0.0228(17) 0.0330(19) 0.0342(18) 0.0015(15) 0.0077(15) -0.0065(15)
C26 0.0239(17) 0.0268(17) 0.0304(17) -0.0025(14) 0.0089(14) -0.0063(14)
C27 0.033(2) 0.038(2) 0.044(2) 0.0058(17) 0.0058(17) 0.0072(17)
C28 0.050(3) 0.034(2) 0.053(3) 0.0092(19) 0.012(2) 0.0085(19)
O1A 0.050(2) 0.079(2) 0.076(2) 0.040(2) 0.0219(18) 0.0127(18)
C1A 0.035(2) 0.056(3) 0.048(2) 0.010(2) 0.0162(19) 0.005(2)
O2A 0.060(3) 0.125(4) 0.083(3) 0.042(3) 0.031(2) 0.004(3)
C2A 0.042(3) 0.061(3) 0.038(2) 0.014(2) 0.009(2) 0.007(2)
O3A 0.053(2) 0.064(2) 0.0511(19) -0.0079(17) 0.0069(16) -0.0044(18)
C3A 0.055(3) 0.039(2) 0.034(2) 0.0023(17) 0.001(2) 0.002(2)
O4A 0.193(6) 0.087(3) 0.036(2) 0.003(2) 0.030(3) -0.037(3)
C4A 0.107(5) 0.047(3) 0.038(2) 0.000(2) 0.022(3) -0.012(3)

loop_
_atom_type_symbol
_atom_type_description
_atom_type_scat_dispersion_real
_atom_type_scat_dispersion_imag
_atom_type_scat_source
C C 0.0033 0.0016 'International Tables Vol C Tables 4.2.6.8 and 6.1.1.4'
H H 0.0000 0.0000 'International Tables Vol C Tables 4.2.6.8 and 6.1.1.4'
N N 0.0061 0.0033 'International Tables Vol C Tables 4.2.6.8 and 6.1.1.4'
O O 0.0106 0.0060 'International Tables Vol C Tables 4.2.6.8 and 6.1.1.4'
Ir Ir -1.4442 7.9887 'International Tables Vol C Tables 4.2.6.8 and 6.1.1.4'
Fe Fe 0.3463 0.8444 'International Tables Vol C Tables 4.2.6.8 and 6.1.1.4'
Cl Cl 0.1484 0.1585 'International Tables Vol C Tables 4.2.6.8 and 6.1.1.4'

loop_
_geom_angle_atom_site_label_1
_geom_angle_atom_site_label_2
_geom_angle_atom_site_label_3
_geom_angle
_geom_angle_site_symmetry_1
_geom_angle_site_symmetry_3
_geom_angle_publ_flag
C2A Ir1 C1A 92.69(19) . . ?
C2A Ir1 C1 89.47(17) . . ?
C1A Ir1 C1 176.09(17) . . ?
C2A Ir1 Cl1 176.93(16) . . ?
C1A Ir1 Cl1 87.29(13) . . ?
C1 Ir1 Cl1 90.73(11) . . ?
C3A Ir2 C4A 92.5(2) . . ?
C3A Ir2 C20 91.72(17) . . ?
C4A Ir2 C20 175.30(19) . . ?
C3A Ir2 Cl2 178.18(15) . . ?
C4A Ir2 Cl2 88.31(19) . . ?
C20 Ir2 Cl2 87.42(10) . . ?
C17 Fe1 C12 102.08(17) . . ?
C17 Fe1 C18 40.26(17) . . ?
C12 Fe1 C18 119.24(17) . . ?
C17 Fe1 C13 115.34(16) . . ?
C12 Fe1 C13 40.44(18) . . ?
C18 Fe1 C13 103.49(17) . . ?
C17 Fe1 C14 152.22(16) . . ?
C12 Fe1 C14 68.46(18) . . ?
C18 Fe1 C14 120.13(17) . . ?
C13 Fe1 C14 40.76(16) . . ?
C17 Fe1 C19 68.02(16) . . ?
C12 Fe1 C19 157.42(16) . . ?
C18 Fe1 C19 40.38(16) . . ?
C13 Fe1 C19 123.79(17) . . ?
C14 Fe1 C19 110.38(17) . . ?
C17 Fe1 C11 121.91(17) . . ?
C12 Fe1 C11 40.60(17) . . ?
C18 Fe1 C11 156.74(16) . . ?
C13 Fe1 C11 68.25(17) . . ?
C14 Fe1 C11 68.61(17) . . ?
C19 Fe1 C11 161.67(16) . . ?
C17 Fe1 C16 40.36(15) . . ?
C12 Fe1 C16 117.79(18) . . ?
C18 Fe1 C16 68.02(16) . . ?
C13 Fe1 C16 150.98(16) . . ?
C14 Fe1 C16 167.06(15) . . ?
C19 Fe1 C16 68.54(16) . . ?
C11 Fe1 C16 108.11(16) . . ?
C17 Fe1 C15 67.48(15) . . ?
C12 Fe1 C15 156.17(17) . . ?
C18 Fe1 C15 67.40(15) . . ?
C13 Fe1 C15 163.27(17) . . ?
C14 Fe1 C15 130.44(16) . . ?
C19 Fe1 C15 40.35(14) . . ?
C11 Fe1 C15 125.55(15) . . ?
C16 Fe1 C15 40.55(15) . . ?
C17 Fe1 C10 161.37(17) . . ?
C12 Fe1 C10 67.47(16) . . ?
C18 Fe1 C10 158.26(17) . . ?
C13 Fe1 C10 67.41(16) . . ?
C14 Fe1 C10 40.22(16) . . ?
C19 Fe1 C10 127.21(16) . . ?
C11 Fe1 C10 40.29(15) . . ?
C16 Fe1 C10 129.45(15) . . ?
C15 Fe1 C10 115.68(15) . . ?
C1 N1 C2 111.3(3) . . ?
C1 N1 C8 124.5(3) . . ?
C2 N1 C8 124.2(3) . . ?
C1 N2 C7 110.3(3) . . ?
C1 N2 C10 124.1(3) . . ?
C7 N2 C10 125.5(3) . . ?
C20 N3 C21 110.1(3) . . ?
C20 N3 C27 125.7(3) . . ?
C21 N3 C27 124.1(3) . . ?
C20 N4 C26 110.1(3) . . ?
C20 N4 C15 123.7(3) . . ?
C26 N4 C15 126.2(3) . . ?
N1 C1 N2 106.0(3) . . ?
N1 C1 Ir1 125.3(3) . . ?
N2 C1 Ir1 128.5(3) . . ?
C7 C2 C3 121.8(3) . . ?
C7 C2 N1 106.2(3) . . ?
C3 C2 N1 132.0(3) . . ?
C4 C3 C2 116.9(4) . . ?
C4 C3 H3 121.5 . . ?
C2 C3 H3 121.5 . . ?
C3 C4 C5 121.7(4) . . ?
C3 C4 H4 119.2 . . ?
C5 C4 H4 119.2 . . ?
C6 C5 C4 121.6(4) . . ?
C6 C5 H5 119.2 . . ?
C4 C5 H5 119.2 . . ?
C5 C6 C7 116.6(4) . . ?
C5 C6 H6 121.7 . . ?
C7 C6 H6 121.7 . . ?
C2 C7 C6 121.3(3) . . ?
C2 C7 N2 106.1(3) . . ?
C6 C7 N2 132.5(3) . . ?
N1 C8 C9 112.5(3) . . ?
N1 C8 H8A 109.1 . . ?
C9 C8 H8A 109.1 . . ?
N1 C8 H8B 109.1 . . ?
C9 C8 H8B 109.1 . . ?
H8A C8 H8B 107.8 . . ?
C8 C9 H9A 109.5 . . ?
C8 C9 H9B 109.5 . . ?
H9A C9 H9B 109.5 . . ?
C8 C9 H9C 109.5 . . ?
H9A C9 H9C 109.5 . . ?
H9B C9 H9C 109.5 . . ?
C14 C10 C11 109.4(4) . . ?
C14 C10 N2 124.9(3) . . ?
C11 C10 N2 125.4(4) . . ?
C14 C10 Fe1 69.4(2) . . ?
C11 C10 Fe1 69.4(2) . . ?
N2 C10 Fe1 131.9(3) . . ?
C10 C11 C12 106.8(4) . . ?
C10 C11 Fe1 70.3(2) . . ?
C12 C11 Fe1 69.1(2) . . ?
C10 C11 H11 126.6 . . ?
C12 C11 H11 126.6 . . ?
Fe1 C11 H11 125.6 . . ?
C13 C12 C11 108.6(4) . . ?
C13 C12 Fe1 70.0(2) . . ?
C11 C12 Fe1 70.3(2) . . ?
C13 C12 H12 125.7 . . ?
C11 C12 H12 125.7 . . ?
Fe1 C12 H12 125.6 . . ?
C12 C13 C14 108.5(4) . . ?
C12 C13 Fe1 69.6(2) . . ?
C14 C13 Fe1 70.1(2) . . ?
C12 C13 H13 125.8 . . ?
C14 C13 H13 125.8 . . ?
Fe1 C13 H13 126.2 . . ?
C10 C14 C13 106.6(4) . . ?
C10 C14 Fe1 70.4(2) . . ?
C13 C14 Fe1 69.2(2) . . ?
C10 C14 H14 126.7 . . ?
C13 C14 H14 126.7 . . ?
Fe1 C14 H14 125.4 . . ?
C19 C15 C16 108.7(3) . . ?
C19 C15 N4 126.1(3) . . ?
C16 C15 N4 124.8(3) . . ?
C19 C15 Fe1 69.5(2) . . ?
C16 C15 Fe1 69.4(2) . . ?
N4 C15 Fe1 132.3(2) . . ?
C17 C16 C15 106.6(3) . . ?
C17 C16 Fe1 69.1(2) . . ?
C15 C16 Fe1 70.0(2) . . ?
C17 C16 H16 126.7 . . ?
C15 C16 H16 126.7 . . ?
Fe1 C16 H16 125.8 . . ?
C18 C17 C16 108.9(4) . . ?
C18 C17 Fe1 69.9(2) . . ?
C16 C17 Fe1 70.6(2) . . ?
C18 C17 H17 125.5 . . ?
C16 C17 H17 125.5 . . ?
Fe1 C17 H17 125.5 . . ?
C17 C18 C19 108.8(4) . . ?
C17 C18 Fe1 69.8(2) . . ?
C19 C18 Fe1 70.4(2) . . ?
C17 C18 H18 125.6 . . ?
C19 C18 H18 125.6 . . ?
Fe1 C18 H18 125.7 . . ?
C18 C19 C15 106.9(3) . . ?
C18 C19 Fe1 69.2(2) . . ?
C15 C19 Fe1 70.2(2) . . ?
C18 C19 H19 126.5 . . ?
C15 C19 H19 126.5 . . ?
Fe1 C19 H19 125.7 . . ?
N3 C20 N4 106.9(3) . . ?
N3 C20 Ir2 123.3(3) . . ?
N4 C20 Ir2 129.8(3) . . ?
C26 C21 C22 121.5(3) . . ?
C26 C21 N3 107.3(3) . . ?
C22 C21 N3 131.2(3) . . ?
C23 C22 C21 116.9(4) . . ?
C23 C22 H22 121.6 . . ?
C21 C22 H22 121.6 . . ?
C22 C23 C24 121.7(3) . . ?
C22 C23 H23 119.2 . . ?
C24 C23 H23 119.2 . . ?
C25 C24 C23 121.4(3) . . ?
C25 C24 H24 119.3 . . ?
C23 C24 H24 119.3 . . ?
C26 C25 C24 116.6(4) . . ?
C26 C25 H25 121.7 . . ?
C24 C25 H25 121.7 . . ?
C21 C26 C25 121.9(3) . . ?
C21 C26 N4 105.5(3) . . ?
C25 C26 N4 132.6(3) . . ?
N3 C27 C28 111.5(3) . . ?
N3 C27 H27A 109.3 . . ?
C28 C27 H27A 109.3 . . ?
N3 C27 H27B 109.3 . . ?
C28 C27 H27B 109.3 . . ?
H27A C27 H27B 108.0 . . ?
C27 C28 H28A 109.5 . . ?
C27 C28 H28B 109.5 . . ?
H28A C28 H28B 109.5 . . ?
C27 C28 H28C 109.5 . . ?
H28A C28 H28C 109.5 . . ?
H28B C28 H28C 109.5 . . ?
O1A C1A Ir1 178.3(4) . . ?
O2A C2A Ir1 177.6(6) . . ?
O3A C3A Ir2 179.3(5) . . ?
O4A C4A Ir2 177.4(5) . . ?

loop_
_geom_bond_atom_site_label_1
_geom_bond_atom_site_label_2
_geom_bond_distance
_geom_bond_site_symmetry_2
_geom_bond_publ_flag
Ir1 C2A 1.883(5) . ?
Ir1 C1A 1.885(4) . ?
Ir1 C1 2.084(4) . ?
Ir1 Cl1 2.3466(12) . ?
Ir2 C3A 1.840(5) . ?
Ir2 C4A 1.875(5) . ?
Ir2 C20 2.075(4) . ?
Ir2 Cl2 2.3524(12) . ?
Fe1 C17 2.035(4) . ?
Fe1 C12 2.037(4) . ?
Fe1 C18 2.037(4) . ?
Fe1 C13 2.042(4) . ?
Fe1 C14 2.054(4) . ?
Fe1 C19 2.053(4) . ?
Fe1 C11 2.054(4) . ?
Fe1 C16 2.055(4) . ?
Fe1 C15 2.063(4) . ?
Fe1 C10 2.066(4) . ?
N1 C1 1.353(5) . ?
N1 C2 1.391(5) . ?
N1 C8 1.484(5) . ?
N2 C1 1.359(5) . ?
N2 C7 1.407(5) . ?
N2 C10 1.428(5) . ?
N3 C20 1.350(5) . ?
N3 C21 1.392(5) . ?
N3 C27 1.482(5) . ?
N4 C20 1.357(5) . ?
N4 C26 1.412(4) . ?
N4 C15 1.433(5) . ?
C2 C7 1.387(5) . ?
C2 C3 1.389(5) . ?
C3 C4 1.369(6) . ?
C3 H3 0.9500 . ?
C4 C5 1.397(6) . ?
C4 H4 0.9500 . ?
C5 C6 1.385(6) . ?
C5 H5 0.9500 . ?
C6 C7 1.390(5) . ?
C6 H6 0.9500 . ?
C8 C9 1.517(6) . ?
C8 H8A 0.9900 . ?
C8 H8B 0.9900 . ?
C9 H9A 0.9800 . ?
C9 H9B 0.9800 . ?
C9 H9C 0.9800 . ?
C10 C14 1.417(6) . ?
C10 C11 1.419(5) . ?
C11 C12 1.419(6) . ?
C11 H11 0.9500 . ?
C12 C13 1.410(6) . ?
C12 H12 0.9500 . ?
C13 C14 1.426(6) . ?
C13 H13 0.9500 . ?
C14 H14 0.9500 . ?
C15 C19 1.420(5) . ?
C15 C16 1.427(5) . ?
C16 C17 1.411(5) . ?
C16 H16 0.9500 . ?
C17 C18 1.401(6) . ?
C17 H17 0.9500 . ?
C18 C19 1.412(6) . ?
C18 H18 0.9500 . ?
C19 H19 0.9500 . ?
C21 C26 1.383(5) . ?
C21 C22 1.393(5) . ?
C22 C23 1.378(5) . ?
C22 H22 0.9500 . ?
C23 C24 1.396(6) . ?
C23 H23 0.9500 . ?
C24 C25 1.389(5) . ?
C24 H24 0.9500 . ?
C25 C26 1.387(5) . ?
C25 H25 0.9500 . ?
C27 C28 1.505(6) . ?
C27 H27A 0.9900 . ?
C27 H27B 0.9900 . ?
C28 H28A 0.9800 . ?
C28 H28B 0.9800 . ?
C28 H28C 0.9800 . ?
O1A C1A 1.135(5) . ?
O2A C2A 1.060(6) . ?
O3A C3A 1.134(6) . ?
O4A C4A 1.141(6) . ?

loop_
_geom_torsion_atom_site_label_1
_geom_torsion_atom_site_label_2
_geom_torsion_atom_site_label_3
_geom_torsion_atom_site_label_4
_geom_torsion
_geom_torsion_site_symmetry_1
_geom_torsion_site_symmetry_2
_geom_torsion_site_symmetry_3
_geom_torsion_site_symmetry_4
_geom_torsion_publ_flag
C2 N1 C1 N2 -0.2(4) . . . . ?
C8 N1 C1 N2 177.1(3) . . . . ?
C2 N1 C1 Ir1 175.5(2) . . . . ?
C8 N1 C1 Ir1 -7.2(5) . . . . ?
C7 N2 C1 N1 0.3(4) . . . . ?
C10 N2 C1 N1 -177.7(3) . . . . ?
C7 N2 C1 Ir1 -175.1(3) . . . . ?
C10 N2 C1 Ir1 6.9(5) . . . . ?
C2A Ir1 C1 N1 -102.4(3) . . . . ?
Cl1 Ir1 C1 N1 80.6(3) . . . . ?
C2A Ir1 C1 N2 72.2(4) . . . . ?
Cl1 Ir1 C1 N2 -104.7(3) . . . . ?
C1 N1 C2 C7 0.0(4) . . . . ?
C8 N1 C2 C7 -177.4(3) . . . . ?
C1 N1 C2 C3 179.8(4) . . . . ?
C8 N1 C2 C3 2.5(6) . . . . ?
C7 C2 C3 C4 0.1(6) . . . . ?
N1 C2 C3 C4 -179.7(4) . . . . ?
C2 C3 C4 C5 0.4(6) . . . . ?
C3 C4 C5 C6 -0.3(6) . . . . ?
C4 C5 C6 C7 -0.2(6) . . . . ?
C3 C2 C7 C6 -0.6(6) . . . . ?
N1 C2 C7 C6 179.2(3) . . . . ?
C3 C2 C7 N2 -179.6(3) . . . . ?
N1 C2 C7 N2 0.2(4) . . . . ?
C5 C6 C7 C2 0.7(5) . . . . ?
C5 C6 C7 N2 179.3(4) . . . . ?
C1 N2 C7 C2 -0.4(4) . . . . ?
C10 N2 C7 C2 177.6(3) . . . . ?
C1 N2 C7 C6 -179.2(4) . . . . ?
C10 N2 C7 C6 -1.2(6) . . . . ?
C1 N1 C8 C9 103.7(5) . . . . ?
C2 N1 C8 C9 -79.3(5) . . . . ?
C1 N2 C10 C14 28.7(5) . . . . ?
C7 N2 C10 C14 -149.0(4) . . . . ?
C1 N2 C10 C11 -145.1(4) . . . . ?
C7 N2 C10 C11 37.2(5) . . . . ?
C1 N2 C10 Fe1 121.6(4) . . . . ?
C7 N2 C10 Fe1 -56.1(5) . . . . ?
C17 Fe1 C10 C14 -141.4(5) . . . . ?
C12 Fe1 C10 C14 -82.8(3) . . . . ?
C18 Fe1 C10 C14 30.0(5) . . . . ?
C13 Fe1 C10 C14 -38.9(2) . . . . ?
C19 Fe1 C10 C14 77.3(3) . . . . ?
C11 Fe1 C10 C14 -121.4(3) . . . . ?
C16 Fe1 C10 C14 169.0(2) . . . . ?
C15 Fe1 C10 C14 123.1(2) . . . . ?
C17 Fe1 C10 C11 -20.0(6) . . . . ?
C12 Fe1 C10 C11 38.6(3) . . . . ?
C18 Fe1 C10 C11 151.4(4) . . . . ?
C13 Fe1 C10 C11 82.5(3) . . . . ?
C14 Fe1 C10 C11 121.4(3) . . . . ?
C19 Fe1 C10 C11 -161.3(2) . . . . ?
C16 Fe1 C10 C11 -69.6(3) . . . . ?
C15 Fe1 C10 C11 -115.5(2) . . . . ?
C17 Fe1 C10 N2 99.6(6) . . . . ?
C12 Fe1 C10 N2 158.2(4) . . . . ?
C18 Fe1 C10 N2 -89.0(6) . . . . ?
C13 Fe1 C10 N2 -157.8(4) . . . . ?
C14 Fe1 C10 N2 -119.0(5) . . . . ?
C19 Fe1 C10 N2 -41.7(4) . . . . ?
C11 Fe1 C10 N2 119.6(5) . . . . ?
C16 Fe1 C10 N2 50.0(4) . . . . ?
C15 Fe1 C10 N2 4.1(4) . . . . ?
C14 C10 C11 C12 -1.8(4) . . . . ?
N2 C10 C11 C12 172.9(3) . . . . ?
Fe1 C10 C11 C12 -59.7(3) . . . . ?
C14 C10 C11 Fe1 57.9(3) . . . . ?
N2 C10 C11 Fe1 -127.4(4) . . . . ?
C17 Fe1 C11 C10 172.6(2) . . . . ?
C12 Fe1 C11 C10 -117.7(4) . . . . ?
C18 Fe1 C11 C10 -153.3(4) . . . . ?
C13 Fe1 C11 C10 -80.3(3) . . . . ?
C14 Fe1 C11 C10 -36.3(2) . . . . ?
C19 Fe1 C11 C10 54.1(6) . . . . ?
C16 Fe1 C11 C10 130.4(2) . . . . ?
C15 Fe1 C11 C10 88.9(3) . . . . ?
C17 Fe1 C11 C12 -69.7(3) . . . . ?
C18 Fe1 C11 C12 -35.5(5) . . . . ?
C13 Fe1 C11 C12 37.5(3) . . . . ?
C14 Fe1 C11 C12 81.4(3) . . . . ?
C19 Fe1 C11 C12 171.8(5) . . . . ?
C16 Fe1 C11 C12 -111.9(3) . . . . ?
C15 Fe1 C11 C12 -153.4(2) . . . . ?
C10 Fe1 C11 C12 117.7(4) . . . . ?
C10 C11 C12 C13 0.8(4) . . . . ?
Fe1 C11 C12 C13 -59.7(3) . . . . ?
C10 C11 C12 Fe1 60.5(3) . . . . ?
C17 Fe1 C12 C13 -115.1(2) . . . . ?
C18 Fe1 C12 C13 -75.8(3) . . . . ?
C14 Fe1 C12 C13 37.6(2) . . . . ?
C19 Fe1 C12 C13 -53.9(5) . . . . ?
C11 Fe1 C12 C13 119.4(3) . . . . ?
C16 Fe1 C12 C13 -154.9(2) . . . . ?
C15 Fe1 C12 C13 -176.1(3) . . . . ?
C10 Fe1 C12 C13 81.1(3) . . . . ?
C17 Fe1 C12 C11 125.5(2) . . . . ?
C18 Fe1 C12 C11 164.8(2) . . . . ?
C13 Fe1 C12 C11 -119.4(3) . . . . ?
C14 Fe1 C12 C11 -81.8(3) . . . . ?
C19 Fe1 C12 C11 -173.3(4) . . . . ?
C16 Fe1 C12 C11 85.7(3) . . . . ?
C15 Fe1 C12 C11 64.5(5) . . . . ?
C10 Fe1 C12 C11 -38.3(2) . . . . ?
C11 C12 C13 C14 0.5(4) . . . . ?
Fe1 C12 C13 C14 -59.5(3) . . . . ?
C11 C12 C13 Fe1 60.0(3) . . . . ?
C17 Fe1 C13 C12 78.5(3) . . . . ?
C18 Fe1 C13 C12 119.5(3) . . . . ?
C14 Fe1 C13 C12 -119.6(4) . . . . ?
C19 Fe1 C13 C12 158.1(2) . . . . ?
C11 Fe1 C13 C12 -37.6(2) . . . . ?
C16 Fe1 C13 C12 50.7(4) . . . . ?
C15 Fe1 C13 C12 174.5(5) . . . . ?
C10 Fe1 C13 C12 -81.3(3) . . . . ?
C17 Fe1 C13 C14 -161.8(2) . . . . ?
C12 Fe1 C13 C14 119.6(4) . . . . ?
C18 Fe1 C13 C14 -120.8(3) . . . . ?
C19 Fe1 C13 C14 -82.3(3) . . . . ?
C11 Fe1 C13 C14 82.0(3) . . . . ?
C16 Fe1 C13 C14 170.3(3) . . . . ?
C15 Fe1 C13 C14 -65.9(6) . . . . ?
C10 Fe1 C13 C14 38.4(2) . . . . ?
C11 C10 C14 C13 2.1(4) . . . . ?
N2 C10 C14 C13 -172.7(3) . . . . ?
Fe1 C10 C14 C13 60.0(3) . . . . ?
C11 C10 C14 Fe1 -57.9(3) . . . . ?
N2 C10 C14 Fe1 127.4(4) . . . . ?
C12 C13 C14 C10 -1.5(4) . . . . ?
Fe1 C13 C14 C10 -60.7(2) . . . . ?
C12 C13 C14 Fe1 59.2(3) . . . . ?
C17 Fe1 C14 C10 154.7(3) . . . . ?
C12 Fe1 C14 C10 80.1(2) . . . . ?
C18 Fe1 C14 C10 -167.7(2) . . . . ?
C13 Fe1 C14 C10 117.4(4) . . . . ?
C19 Fe1 C14 C10 -124.0(2) . . . . ?
C11 Fe1 C14 C10 36.4(2) . . . . ?
C16 Fe1 C14 C10 -41.3(8) . . . . ?
C15 Fe1 C14 C10 -82.8(3) . . . . ?
C17 Fe1 C14 C13 37.2(5) . . . . ?
C12 Fe1 C14 C13 -37.3(3) . . . . ?
C18 Fe1 C14 C13 74.9(3) . . . . ?
C19 Fe1 C14 C13 118.5(3) . . . . ?
C11 Fe1 C14 C13 -81.1(3) . . . . ?
C16 Fe1 C14 C13 -158.7(7) . . . . ?
C15 Fe1 C14 C13 159.8(2) . . . . ?
C10 Fe1 C14 C13 -117.4(4) . . . . ?
C20 N4 C15 C19 -133.3(4) . . . . ?
C26 N4 C15 C19 44.2(5) . . . . ?
C20 N4 C15 C16 39.2(5) . . . . ?
C26 N4 C15 C16 -143.3(4) . . . . ?
C20 N4 C15 Fe1 132.3(3) . . . . ?
C26 N4 C15 Fe1 -50.1(5) . . . . ?
C17 Fe1 C15 C19 82.1(2) . . . . ?
C12 Fe1 C15 C19 149.9(4) . . . . ?
C18 Fe1 C15 C19 38.3(2) . . . . ?
C13 Fe1 C15 C19 -21.2(6) . . . . ?
C14 Fe1 C15 C19 -72.8(3) . . . . ?
C11 Fe1 C15 C19 -163.9(2) . . . . ?
C16 Fe1 C15 C19 120.4(3) . . . . ?
C10 Fe1 C15 C19 -118.1(2) . . . . ?
C17 Fe1 C15 C16 -38.4(2) . . . . ?
C12 Fe1 C15 C16 29.4(5) . . . . ?
C18 Fe1 C15 C16 -82.1(2) . . . . ?
C13 Fe1 C15 C16 -141.7(5) . . . . ?
C14 Fe1 C15 C16 166.8(2) . . . . ?
C19 Fe1 C15 C16 -120.4(3) . . . . ?
C11 Fe1 C15 C16 75.7(3) . . . . ?
C10 Fe1 C15 C16 121.5(2) . . . . ?
C17 Fe1 C15 N4 -157.3(4) . . . . ?
C12 Fe1 C15 N4 -89.5(5) . . . . ?
C18 Fe1 C15 N4 159.0(4) . . . . ?
C13 Fe1 C15 N4 99.4(6) . . . . ?
C14 Fe1 C15 N4 47.9(4) . . . . ?
C19 Fe1 C15 N4 120.6(4) . . . . ?
C11 Fe1 C15 N4 -43.3(4) . . . . ?
C16 Fe1 C15 N4 -118.9(4) . . . . ?
C10 Fe1 C15 N4 2.6(4) . . . . ?
C19 C15 C16 C17 1.2(4) . . . . ?
N4 C15 C16 C17 -172.5(3) . . . . ?
Fe1 C15 C16 C17 59.6(3) . . . . ?
C19 C15 C16 Fe1 -58.5(3) . . . . ?
N4 C15 C16 Fe1 127.9(3) . . . . ?
C12 Fe1 C16 C17 75.2(3) . . . . ?
C18 Fe1 C16 C17 -37.3(2) . . . . ?
C13 Fe1 C16 C17 40.7(4) . . . . ?
C14 Fe1 C16 C17 -168.6(7) . . . . ?
C19 Fe1 C16 C17 -80.9(3) . . . . ?
C11 Fe1 C16 C17 118.3(3) . . . . ?
C15 Fe1 C16 C17 -117.7(3) . . . . ?
C10 Fe1 C16 C17 157.9(2) . . . . ?
C17 Fe1 C16 C15 117.7(3) . . . . ?
C12 Fe1 C16 C15 -167.0(2) . . . . ?
C18 Fe1 C16 C15 80.5(2) . . . . ?
C13 Fe1 C16 C15 158.4(3) . . . . ?
C14 Fe1 C16 C15 -50.9(8) . . . . ?
C19 Fe1 C16 C15 36.9(2) . . . . ?
C11 Fe1 C16 C15 -124.0(2) . . . . ?
C10 Fe1 C16 C15 -84.3(3) . . . . ?
C15 C16 C17 C18 -0.6(4) . . . . ?
Fe1 C16 C17 C18 59.6(3) . . . . ?
C15 C16 C17 Fe1 -60.3(3) . . . . ?
C12 Fe1 C17 C18 121.3(3) . . . . ?
C13 Fe1 C17 C18 80.8(3) . . . . ?
C14 Fe1 C17 C18 54.9(5) . . . . ?
C19 Fe1 C17 C18 -37.4(2) . . . . ?
C11 Fe1 C17 C18 160.0(2) . . . . ?
C16 Fe1 C17 C18 -119.7(4) . . . . ?
C15 Fe1 C17 C18 -81.1(3) . . . . ?
C10 Fe1 C17 C18 175.1(4) . . . . ?
C12 Fe1 C17 C16 -119.0(3) . . . . ?
C18 Fe1 C17 C16 119.7(4) . . . . ?
C13 Fe1 C17 C16 -159.5(2) . . . . ?
C14 Fe1 C17 C16 174.6(3) . . . . ?
C19 Fe1 C17 C16 82.3(3) . . . . ?
C11 Fe1 C17 C16 -80.4(3) . . . . ?
C15 Fe1 C17 C16 38.5(2) . . . . ?
C10 Fe1 C17 C16 -65.3(6) . . . . ?
C16 C17 C18 C19 -0.2(5) . . . . ?
Fe1 C17 C18 C19 59.9(3) . . . . ?
C16 C17 C18 Fe1 -60.0(3) . . . . ?
C12 Fe1 C18 C17 -73.1(3) . . . . ?
C13 Fe1 C18 C17 -113.4(3) . . . . ?
C14 Fe1 C18 C17 -153.9(2) . . . . ?
C19 Fe1 C18 C17 119.6(3) . . . . ?
C11 Fe1 C18 C17 -47.5(5) . . . . ?
C16 Fe1 C18 C17 37.4(2) . . . . ?
C15 Fe1 C18 C17 81.3(3) . . . . ?
C10 Fe1 C18 C17 -175.7(4) . . . . ?
C17 Fe1 C18 C19 -119.6(3) . . . . ?
C12 Fe1 C18 C19 167.2(2) . . . . ?
C13 Fe1 C18 C19 126.9(2) . . . . ?
C14 Fe1 C18 C19 86.5(3) . . . . ?
C11 Fe1 C18 C19 -167.1(4) . . . . ?
C16 Fe1 C18 C19 -82.3(2) . . . . ?
C15 Fe1 C18 C19 -38.3(2) . . . . ?
C10 Fe1 C18 C19 64.6(5) . . . . ?
C17 C18 C19 C15 0.9(4) . . . . ?
Fe1 C18 C19 C15 60.3(3) . . . . ?
C17 C18 C19 Fe1 -59.5(3) . . . . ?
C16 C15 C19 C18 -1.2(4) . . . . ?
N4 C15 C19 C18 172.3(3) . . . . ?
Fe1 C15 C19 C18 -59.7(3) . . . . ?
C16 C15 C19 Fe1 58.5(3) . . . . ?
N4 C15 C19 Fe1 -128.0(3) . . . . ?
C17 Fe1 C19 C18 37.3(2) . . . . ?
C12 Fe1 C19 C18 -30.2(5) . . . . ?
C13 Fe1 C19 C18 -69.3(3) . . . . ?
C14 Fe1 C19 C18 -112.9(2) . . . . ?
C11 Fe1 C19 C18 163.7(5) . . . . ?
C16 Fe1 C19 C18 80.9(3) . . . . ?
C15 Fe1 C19 C18 117.9(3) . . . . ?
C10 Fe1 C19 C18 -155.2(2) . . . . ?
C17 Fe1 C19 C15 -80.6(2) . . . . ?
C12 Fe1 C19 C15 -148.1(4) . . . . ?
C18 Fe1 C19 C15 -117.9(3) . . . . ?
C13 Fe1 C19 C15 172.8(2) . . . . ?
C14 Fe1 C19 C15 129.2(2) . . . . ?
C11 Fe1 C19 C15 45.8(6) . . . . ?
C16 Fe1 C19 C15 -37.0(2) . . . . ?
C10 Fe1 C19 C15 86.9(3) . . . . ?
C21 N3 C20 N4 0.5(4) . . . . ?
C27 N3 C20 N4 -176.4(3) . . . . ?
C21 N3 C20 Ir2 -178.5(2) . . . . ?
C27 N3 C20 Ir2 4.6(5) . . . . ?
C26 N4 C20 N3 1.1(4) . . . . ?
C15 N4 C20 N3 179.0(3) . . . . ?
C26 N4 C20 Ir2 180.0(3) . . . . ?
C15 N4 C20 Ir2 -2.1(5) . . . . ?
C3A Ir2 C20 N3 -89.2(3) . . . . ?
Cl2 Ir2 C20 N3 89.2(3) . . . . ?
C3A Ir2 C20 N4 92.1(4) . . . . ?
Cl2 Ir2 C20 N4 -89.5(3) . . . . ?
C20 N3 C21 C26 -1.9(4) . . . . ?
C27 N3 C21 C26 175.1(3) . . . . ?
C20 N3 C21 C22 179.3(4) . . . . ?
C27 N3 C21 C22 -3.7(6) . . . . ?
C26 C21 C22 C23 -1.1(5) . . . . ?
N3 C21 C22 C23 177.6(4) . . . . ?
C21 C22 C23 C24 -1.0(5) . . . . ?
C22 C23 C24 C25 1.8(6) . . . . ?
C23 C24 C25 C26 -0.3(5) . . . . ?
C22 C21 C26 C25 2.6(5) . . . . ?
N3 C21 C26 C25 -176.3(3) . . . . ?
C22 C21 C26 N4 -178.6(3) . . . . ?
N3 C21 C26 N4 2.4(4) . . . . ?
C24 C25 C26 C21 -1.8(5) . . . . ?
C24 C25 C26 N4 179.8(4) . . . . ?
C20 N4 C26 C21 -2.2(4) . . . . ?
C15 N4 C26 C21 180.0(3) . . . . ?
C20 N4 C26 C25 176.4(4) . . . . ?
C15 N4 C26 C25 -1.5(6) . . . . ?
C20 N3 C27 C28 -98.6(4) . . . . ?
C21 N3 C27 C28 84.9(5) . . . . ?
